data_4022516
loop_
_publ_author_name
'Alexander Shivanyuk'
'Jan C. Friese'
'Steve D\"oring'
'Julius Rebek, Jr.'

_publ_section_title
;
 Solvent-Stabilized Molecular Capsules
;
_journal_name_full 'Journal of Organic Chemistry'
_journal_page_first 6489
_journal_page_last 6496
_journal_paper_doi 10.1021/jo034791+
_journal_volume 68
_journal_year 2003
_chemical_formula_sum 'C32 H40 O12'
_chemical_formula_weight 616.64
_chemical_name_systematic
;
  ?
;
_space_group_IT_number 2
_symmetry_cell_setting triclinic
_symmetry_space_group_name_Hall '-P 1'
_symmetry_space_group_name_H-M 'P -1'
_atom_sites_solution_hydrogens geom
_atom_sites_solution_primary direct
_atom_sites_solution_secondary difmap
_audit_creation_method SHELXL-97
_cell_angle_alpha 64.575(2)
_cell_angle_beta 80.253(2)
_cell_angle_gamma 80.547(2)
_cell_formula_units_Z 2
_cell_length_a 12.6576(12)
_cell_length_b 12.9646(12)
_cell_length_c 14.7179(14)
_cell_measurement_temperature 173(2)
_cell_volume 2138.4(3)
_computing_structure_refinement 'SHELXL-97 (Sheldrick, 1997)'
_diffrn_ambient_temperature 173(2)
_diffrn_measured_fraction_theta_full 0.974
_diffrn_measured_fraction_theta_max 0.974
_diffrn_radiation_monochromator graphite
_diffrn_radiation_source 'fine-focus sealed tube'
_diffrn_radiation_type MoK\a
_diffrn_radiation_wavelength 0.71073
_diffrn_reflns_av_R_equivalents 0.0779
_diffrn_reflns_av_sigmaI/netI 0.1594
_diffrn_reflns_limit_h_max 16
_diffrn_reflns_limit_h_min -16
_diffrn_reflns_limit_k_max 17
_diffrn_reflns_limit_k_min -16
_diffrn_reflns_limit_l_max 19
_diffrn_reflns_limit_l_min -19
_diffrn_reflns_number 19988
_diffrn_reflns_theta_full 28.06
_diffrn_reflns_theta_max 28.06
_diffrn_reflns_theta_min 1.54
_exptl_absorpt_coefficient_mu 0.073
_exptl_crystal_density_diffrn 0.958
_exptl_crystal_density_method 'not measured'
_exptl_crystal_F_000 656
_refine_diff_density_max 0.400
_refine_diff_density_min -0.361
_refine_diff_density_rms 0.054
_refine_ls_extinction_method none
_refine_ls_goodness_of_fit_ref 0.925
_refine_ls_hydrogen_treatment mixed
_refine_ls_matrix_type full
_refine_ls_number_parameters 548
_refine_ls_number_reflns 10122
_refine_ls_number_restraints 0
_refine_ls_restrained_S_all 0.925
_refine_ls_R_factor_all 0.1939
_refine_ls_R_factor_gt 0.0740
_refine_ls_shift/su_max 0.000
_refine_ls_shift/su_mean 0.000
_refine_ls_structure_factor_coef Fsqd
_refine_ls_weighting_details 'calc w=1/[\s^2^(Fo^2^)+(0.0709P)^2^+0.0000P] where P=(Fo^2^+2Fc^2^)/3'
_refine_ls_weighting_scheme calc
_refine_ls_wR_factor_gt 0.1439
_refine_ls_wR_factor_ref 0.1933
_reflns_number_gt 4120
_reflns_number_total 10122
_reflns_threshold_expression >2sigma(I)
_cod_data_source_file jo034791+si20030620_115108_1.cif
_cod_data_source_block assd
_cod_database_code 4022516

loop_
_symmetry_equiv_pos_as_xyz
'x, y, z'
'-x, -y, -z'

loop_
_atom_site_label
_atom_site_type_symbol
_atom_site_fract_x
_atom_site_fract_y
_atom_site_fract_z
_atom_site_U_iso_or_equiv
_atom_site_adp_type
_atom_site_occupancy
_atom_site_symmetry_multiplicity
_atom_site_calc_flag
_atom_site_refinement_flags
C1 C 0.3853(3) 0.4649(3) 0.2712(2) 0.0265(8) Uani 1 1 d .
H1 H 0.4510 0.4994 0.2324 0.032 Uiso 1 1 calc R
C1A C 0.3810(3) 0.4616(3) 0.3769(3) 0.0359(9) Uani 1 1 d .
H1A1 H 0.3669 0.5392 0.3727 0.043 Uiso 1 1 calc R
H1A2 H 0.3222 0.4188 0.4206 0.043 Uiso 1 1 calc R
C1B C 0.4861(3) 0.4059(4) 0.4227(3) 0.0605(13) Uani 1 1 d .
H1B1 H 0.4970 0.3269 0.4326 0.091 Uiso 1 1 calc R
H1B2 H 0.4828 0.4102 0.4867 0.091 Uiso 1 1 calc R
H1B3 H 0.5449 0.4455 0.3778 0.091 Uiso 1 1 calc R
C2 C 0.3961(3) 0.3442(3) 0.2738(2) 0.0259(8) Uani 1 1 d .
C3 C 0.4765(3) 0.3096(3) 0.2125(2) 0.0264(8) Uani 1 1 d .
C4 C 0.4926(3) 0.1982(3) 0.2206(2) 0.0275(8) Uani 1 1 d .
C5 C 0.4230(3) 0.1200(3) 0.2880(3) 0.0283(8) Uani 1 1 d .
C6 C 0.3384(3) 0.1518(3) 0.3467(2) 0.0260(8) Uani 1 1 d .
C7 C 0.3269(3) 0.2634(3) 0.3380(2) 0.0282(8) Uani 1 1 d .
H7 H 0.2700 0.2856 0.3770 0.034 Uiso 1 1 calc .
C8 C 0.2578(3) 0.0668(3) 0.4164(2) 0.0283(8) Uani 1 1 d .
H8 H 0.2882 -0.0087 0.4186 0.034 Uiso 1 1 calc R
C8A C 0.2454(3) 0.0562(3) 0.5249(3) 0.0363(9) Uani 1 1 d .
H8A1 H 0.2250 0.1317 0.5247 0.044 Uiso 1 1 calc R
H8A2 H 0.1881 0.0087 0.5642 0.044 Uiso 1 1 calc R
C8B C 0.3483(3) 0.0044(4) 0.5748(3) 0.0626(14) Uani 1 1 d .
H8B1 H 0.3695 -0.0699 0.5741 0.094 Uiso 1 1 calc R
H8B2 H 0.3361 -0.0032 0.6434 0.094 Uiso 1 1 calc R
H8B3 H 0.4043 0.0535 0.5383 0.094 Uiso 1 1 calc R
C9 C 0.1525(3) 0.0960(3) 0.3694(2) 0.0270(8) Uani 1 1 d .
C10 C 0.1455(3) 0.0704(3) 0.2886(3) 0.0312(9) Uani 1 1 d .
C11 C 0.0507(3) 0.0964(3) 0.2445(3) 0.0353(9) Uani 1 1 d .
C12 C -0.0387(3) 0.1521(3) 0.2787(3) 0.0304(8) Uani 1 1 d .
C13 C -0.0352(3) 0.1792(3) 0.3598(2) 0.0263(8) Uani 1 1 d .
C14 C 0.0605(3) 0.1503(3) 0.4032(2) 0.0278(8) Uani 1 1 d .
H14 H 0.0633 0.1682 0.4575 0.033 Uiso 1 1 calc .
C15 C -0.1337(3) 0.2421(3) 0.3964(2) 0.0277(8) Uani 1 1 d .
H15 H -0.1969 0.2099 0.3927 0.033 Uiso 1 1 calc R
C15A C -0.1374(3) 0.2254(3) 0.5061(3) 0.0352(9) Uani 1 1 d .
H15A H -0.1252 0.1440 0.5487 0.042 Uiso 1 1 calc R
H15B H -0.0797 0.2627 0.5114 0.042 Uiso 1 1 calc R
C15B C -0.2446(3) 0.2740(4) 0.5444(3) 0.0569(12) Uani 1 1 d .
H15C H -0.2557 0.3551 0.5042 0.085 Uiso 1 1 calc R
H15D H -0.2437 0.2601 0.6138 0.085 Uiso 1 1 calc R
H15E H -0.3020 0.2373 0.5393 0.085 Uiso 1 1 calc R
C16 C -0.1445(3) 0.3687(3) 0.3243(2) 0.0262(8) Uani 1 1 d .
C17 C -0.2207(3) 0.4129(3) 0.2559(3) 0.0309(8) Uani 1 1 d .
C18 C -0.2287(3) 0.5272(3) 0.1882(3) 0.0335(9) Uani 1 1 d .
C19 C -0.1614(3) 0.6001(3) 0.1900(3) 0.0318(9) Uani 1 1 d .
C20 C -0.0827(3) 0.5591(3) 0.2569(3) 0.0268(8) Uani 1 1 d .
C21 C -0.0759(3) 0.4433(3) 0.3213(3) 0.0302(8) Uani 1 1 d .
H21 H -0.0224 0.4142 0.3648 0.036 Uiso 1 1 calc .
C22 C -0.0088(3) 0.6396(3) 0.2584(3) 0.0279(8) Uani 1 1 d .
H22 H -0.0387 0.7179 0.2178 0.034 Uiso 1 1 calc R
C22A C -0.0068(3) 0.6320(3) 0.3647(3) 0.0367(9) Uani 1 1 d .
H22A H 0.0207 0.5547 0.4078 0.044 Uiso 1 1 calc R
H22B H 0.0420 0.6842 0.3614 0.044 Uiso 1 1 calc R
C22B C -0.1175(3) 0.6614(4) 0.4118(3) 0.0561(12) Uani 1 1 d .
H22C H -0.1462 0.7368 0.3685 0.084 Uiso 1 1 calc R
H22D H -0.1114 0.6594 0.4767 0.084 Uiso 1 1 calc R
H22E H -0.1648 0.6064 0.4201 0.084 Uiso 1 1 calc R
C23 C 0.1032(3) 0.6219(3) 0.2063(3) 0.0264(8) Uani 1 1 d .
C24 C 0.1218(3) 0.6714(3) 0.1015(3) 0.0311(9) Uani 1 1 d .
C25 C 0.2236(3) 0.6590(3) 0.0529(3) 0.0310(9) Uani 1 1 d .
C26 C 0.3069(3) 0.5927(3) 0.1084(3) 0.0297(8) Uani 1 1 d .
C27 C 0.2918(3) 0.5393(3) 0.2130(2) 0.0255(8) Uani 1 1 d .
C28 C 0.1895(3) 0.5564(3) 0.2592(3) 0.0295(8) Uani 1 1 d .
H28 H 0.1779 0.5221 0.3295 0.035 Uiso 1 1 calc .
C29 C 0.2807(4) 0.8696(4) 0.1169(4) 0.0783(16) Uani 1 1 d .
H29A H 0.3294 0.8871 0.1505 0.117 Uiso 1 1 calc R
H29B H 0.3212 0.8421 0.0689 0.117 Uiso 1 1 calc R
H29C H 0.2375 0.8115 0.1659 0.117 Uiso 1 1 calc R
C30 C 0.5913(4) 0.8420(4) -0.0206(4) 0.0724(15) Uani 1 1 d .
H30A H 0.5488 0.7798 0.0210 0.109 Uiso 1 1 calc R
H30B H 0.6310 0.8273 -0.0762 0.109 Uiso 1 1 calc R
H30C H 0.5448 0.9122 -0.0462 0.109 Uiso 1 1 calc R
C31 C 0.8197(5) -0.0379(4) 0.1799(4) 0.0898(18) Uani 1 1 d .
H31A H 0.8531 -0.0435 0.2360 0.135 Uiso 1 1 calc R
H31B H 0.8293 -0.1113 0.1768 0.135 Uiso 1 1 calc R
H31C H 0.7441 -0.0142 0.1887 0.135 Uiso 1 1 calc R
C32 C 0.5547(6) -0.2320(5) 0.2810(5) 0.144(3) Uani 1 1 d .
H32A H 0.6268 -0.2697 0.2839 0.215 Uiso 1 1 calc R
H32B H 0.5096 -0.2724 0.2640 0.215 Uiso 1 1 calc R
H32C H 0.5273 -0.2314 0.3458 0.215 Uiso 1 1 calc R
C33 C 0.1178(7) 0.3870(7) 0.1027(7) 0.163(4) Uani 1 1 d .
H33A H 0.1095 0.3540 0.1753 0.244 Uiso 1 1 calc R
H33B H 0.0666 0.3595 0.0793 0.244 Uiso 1 1 calc R
H33C H 0.1056 0.4691 0.0775 0.244 Uiso 1 1 calc R
O1 O 0.54671(18) 0.3852(2) 0.14084(17) 0.0327(6) Uani 1 1 d .
H1 H 0.5147 0.4497 0.1169 0.049 Uiso 1 1 calc R
O2 O 0.57225(19) 0.1597(2) 0.1633(2) 0.0393(7) Uani 1 1 d .
H2 H 0.6136 0.2092 0.1318 0.059 Uiso 1 1 calc R
O3 O 0.43350(19) 0.0093(2) 0.29546(19) 0.0371(6) Uani 1 1 d .
H3 H 0.4800 0.0030 0.2515 0.056 Uiso 1 1 calc R
O4 O 0.2289(2) 0.0158(3) 0.2469(2) 0.0472(7) Uani 1 1 d .
H4 H 0.2818 0.0012 0.2775 0.071 Uiso 1 1 calc R
O5 O 0.0491(2) 0.0702(3) 0.1633(2) 0.0577(9) Uani 1 1 d .
H5 H -0.0131 0.0784 0.1507 0.087 Uiso 1 1 calc R
O6 O -0.12806(19) 0.1759(2) 0.2285(2) 0.0453(7) Uani 1 1 d .
H6 H -0.1730 0.2194 0.2455 0.068 Uiso 1 1 calc R
O7 O -0.28794(18) 0.3403(2) 0.25398(18) 0.0375(6) Uani 1 1 d .
O8 O -0.3071(2) 0.5666(2) 0.1226(2) 0.0508(8) Uani 1 1 d .
H8 H -0.2784 0.5917 0.0640 0.076 Uiso 1 1 calc R
O9 O -0.1654(2) 0.7136(2) 0.1226(2) 0.0467(7) Uani 1 1 d .
H9 H -0.2235 0.7333 0.0991 0.070 Uiso 1 1 calc R
O10 O 0.04722(19) 0.7389(2) 0.03702(18) 0.0472(7) Uani 1 1 d .
H10 H -0.0131 0.7337 0.0684 0.071 Uiso 1 1 calc R
O11 O 0.24607(19) 0.7103(2) -0.05118(18) 0.0460(7) Uani 1 1 d .
H11 H 0.1953 0.7570 -0.0756 0.069 Uiso 1 1 calc R
O12 O 0.40893(18) 0.5793(2) 0.05991(17) 0.0404(7) Uani 1 1 d .
H12 H 0.4060 0.6054 -0.0013 0.061 Uiso 1 1 calc R
O13 O 0.2125(2) 0.9707(3) 0.0653(2) 0.0576(8) Uani 1 1 d .
H13 H 0.1701 0.9874 0.1068 0.086 Uiso 1 1 calc R
O14 O 0.6645(2) 0.8520(2) 0.0383(2) 0.0533(8) Uani 1 1 d .
H14 H 0.6995 0.9063 0.0032 0.080 Uiso 1 1 calc R
O15 O 0.5555(3) -0.1209(3) 0.2086(3) 0.0867(11) Uani 1 1 d .
H15 H 0.5866 -0.1210 0.1550 0.130 Uiso 1 1 calc R
O16 O 0.8662(3) 0.0412(3) 0.0919(3) 0.0935(12) Uani 1 1 d .
H16 H 0.9056 0.0079 0.0604 0.140 Uiso 1 1 calc R
O20 O 0.2115(7) 0.3586(7) 0.0711(4) 0.211(4) Uani 1 1 d .
H20 H 0.2350 0.4142 0.0229 0.317 Uiso 1 1 calc R

loop_
_atom_site_aniso_label
_atom_site_aniso_U_11
_atom_site_aniso_U_22
_atom_site_aniso_U_33
_atom_site_aniso_U_23
_atom_site_aniso_U_13
_atom_site_aniso_U_12
C1 0.0226(19) 0.031(2) 0.0254(19) -0.0115(16) -0.0015(15) -0.0030(16)
C1A 0.035(2) 0.039(2) 0.038(2) -0.0214(19) -0.0050(18) -0.0015(18)
C1B 0.056(3) 0.081(4) 0.055(3) -0.036(3) -0.028(2) 0.010(3)
C2 0.0253(19) 0.026(2) 0.0254(19) -0.0099(16) -0.0061(15) 0.0009(16)
C3 0.0186(18) 0.032(2) 0.0253(19) -0.0083(17) -0.0023(15) -0.0044(16)
C4 0.0223(19) 0.033(2) 0.0268(19) -0.0138(17) 0.0005(15) -0.0015(16)
C5 0.0234(19) 0.029(2) 0.034(2) -0.0156(17) -0.0058(16) 0.0022(16)
C6 0.0202(18) 0.026(2) 0.0270(19) -0.0069(16) -0.0028(15) -0.0001(15)
C7 0.0225(19) 0.031(2) 0.0264(19) -0.0095(17) -0.0003(15) 0.0011(16)
C8 0.0260(19) 0.028(2) 0.030(2) -0.0113(17) -0.0046(16) -0.0021(16)
C8A 0.027(2) 0.041(2) 0.034(2) -0.0096(19) -0.0029(17) -0.0050(18)
C8B 0.045(3) 0.093(4) 0.041(3) -0.020(3) -0.015(2) 0.003(3)
C9 0.0254(19) 0.026(2) 0.028(2) -0.0093(16) -0.0020(16) -0.0038(16)
C10 0.028(2) 0.034(2) 0.034(2) -0.0177(18) -0.0037(17) 0.0021(17)
C11 0.034(2) 0.047(3) 0.032(2) -0.0218(19) -0.0069(17) -0.0028(19)
C12 0.024(2) 0.034(2) 0.032(2) -0.0121(18) -0.0081(16) 0.0020(16)
C13 0.0262(19) 0.021(2) 0.0285(19) -0.0073(16) -0.0046(16) 0.0003(15)
C14 0.029(2) 0.027(2) 0.0271(19) -0.0108(16) -0.0034(16) -0.0053(16)
C15 0.0231(19) 0.028(2) 0.031(2) -0.0112(17) -0.0030(16) -0.0020(15)
C15A 0.036(2) 0.032(2) 0.033(2) -0.0108(18) 0.0022(17) -0.0032(18)
C15B 0.054(3) 0.063(3) 0.049(3) -0.026(2) 0.005(2) 0.005(2)
C16 0.0229(19) 0.027(2) 0.0250(19) -0.0079(16) 0.0001(15) -0.0042(15)
C17 0.026(2) 0.030(2) 0.036(2) -0.0144(18) -0.0013(17) -0.0040(16)
C18 0.024(2) 0.036(2) 0.037(2) -0.0111(19) -0.0108(17) 0.0002(17)
C19 0.027(2) 0.024(2) 0.037(2) -0.0053(17) -0.0055(17) 0.0000(16)
C20 0.0223(19) 0.026(2) 0.031(2) -0.0113(17) -0.0012(15) -0.0006(15)
C21 0.0248(19) 0.036(2) 0.030(2) -0.0137(18) -0.0053(16) 0.0000(17)
C22 0.0260(19) 0.025(2) 0.030(2) -0.0102(16) -0.0006(16) -0.0015(15)
C22A 0.031(2) 0.043(2) 0.042(2) -0.025(2) 0.0039(18) -0.0052(18)
C22B 0.051(3) 0.066(3) 0.051(3) -0.032(2) 0.003(2) 0.008(2)
C23 0.0219(19) 0.028(2) 0.032(2) -0.0143(17) 0.0025(16) -0.0081(16)
C24 0.025(2) 0.028(2) 0.037(2) -0.0112(18) -0.0021(17) -0.0015(16)
C25 0.031(2) 0.032(2) 0.0229(19) -0.0048(17) -0.0034(16) -0.0039(17)
C26 0.024(2) 0.031(2) 0.034(2) -0.0142(18) 0.0007(16) -0.0054(16)
C27 0.027(2) 0.021(2) 0.0276(19) -0.0095(16) -0.0023(16) -0.0038(15)
C28 0.033(2) 0.028(2) 0.0271(19) -0.0112(17) -0.0007(16) -0.0063(17)
C29 0.090(4) 0.055(4) 0.104(4) -0.045(3) -0.020(4) -0.001(3)
C30 0.066(3) 0.078(4) 0.075(4) -0.023(3) -0.033(3) -0.009(3)
C31 0.131(5) 0.058(4) 0.077(4) -0.025(3) 0.004(4) -0.029(4)
C32 0.184(8) 0.072(5) 0.111(6) -0.004(4) 0.045(5) 0.000(5)
C33 0.202(10) 0.129(7) 0.168(9) -0.090(6) 0.081(7) -0.070(7)
O1 0.0262(13) 0.0325(15) 0.0318(14) -0.0078(12) 0.0018(11) -0.0032(11)
O2 0.0320(15) 0.0396(17) 0.0458(17) -0.0224(14) 0.0097(12) -0.0033(12)
O3 0.0345(16) 0.0327(16) 0.0448(17) -0.0202(13) 0.0046(12) -0.0028(12)
O4 0.0322(15) 0.071(2) 0.0530(18) -0.0422(17) -0.0111(13) 0.0089(15)
O5 0.0370(16) 0.099(3) 0.0610(19) -0.0570(19) -0.0168(15) 0.0103(17)
O6 0.0343(16) 0.065(2) 0.0474(17) -0.0336(15) -0.0167(14) 0.0087(14)
O7 0.0319(14) 0.0333(16) 0.0483(16) -0.0134(13) -0.0123(12) -0.0078(12)
O8 0.0422(16) 0.0460(19) 0.0520(18) 0.0000(16) -0.0246(14) -0.0092(14)
O9 0.0382(16) 0.0313(16) 0.0573(18) 0.0002(14) -0.0179(14) -0.0076(13)
O10 0.0272(15) 0.061(2) 0.0349(15) -0.0059(14) -0.0055(12) 0.0063(14)
O11 0.0298(15) 0.060(2) 0.0284(14) -0.0038(14) -0.0028(12) 0.0079(13)
O12 0.0293(14) 0.0529(18) 0.0263(14) -0.0095(14) 0.0023(11) 0.0043(13)
O13 0.055(2) 0.070(2) 0.0566(19) -0.0380(18) 0.0013(16) -0.0030(17)
O14 0.0517(19) 0.051(2) 0.0538(19) -0.0144(15) -0.0187(16) -0.0022(15)
O15 0.104(3) 0.066(3) 0.078(3) -0.035(2) 0.027(2) -0.001(2)
O16 0.090(3) 0.123(3) 0.070(3) -0.031(2) -0.008(2) -0.047(3)
O20 0.231(8) 0.239(8) 0.097(5) -0.049(4) 0.031(5) 0.044(6)

loop_
_atom_type_symbol
_atom_type_description
_atom_type_scat_dispersion_real
_atom_type_scat_dispersion_imag
_atom_type_scat_source
C C 0.0033 0.0016 'International Tables Vol C Tables 4.2.6.8 and 6.1.1.4'
H H 0.0000 0.0000 'International Tables Vol C Tables 4.2.6.8 and 6.1.1.4'
O O 0.0106 0.0060 'International Tables Vol C Tables 4.2.6.8 and 6.1.1.4'

loop_
_geom_angle_atom_site_label_1
_geom_angle_atom_site_label_2
_geom_angle_atom_site_label_3
_geom_angle
C27 C1 C1A 114.1(3)
C27 C1 C2 110.5(3)
C1A C1 C2 112.0(3)
C1B C1A C1 111.5(3)
C3 C2 C7 116.5(3)
C3 C2 C1 121.7(3)
C7 C2 C1 121.8(3)
C4 C3 C2 122.0(3)
C4 C3 O1 116.3(3)
C2 C3 O1 121.7(3)
O2 C4 C3 124.0(3)
O2 C4 C5 117.0(3)
C3 C4 C5 118.9(3)
O3 C5 C6 117.9(3)
O3 C5 C4 120.8(3)
C6 C5 C4 121.2(3)
C5 C6 C7 117.8(3)
C5 C6 C8 120.8(3)
C7 C6 C8 121.3(3)
C6 C7 C2 123.3(3)
C9 C8 C8A 114.6(3)
C9 C8 C6 109.8(3)
C8A C8 C6 112.1(3)
C8B C8A C8 112.3(3)
C10 C9 C14 116.9(3)
C10 C9 C8 120.3(3)
C14 C9 C8 122.7(3)
O4 C10 C9 124.1(3)
O4 C10 C11 114.5(3)
C9 C10 C11 121.4(3)
O5 C11 C12 121.0(3)
O5 C11 C10 118.6(3)
C12 C11 C10 120.3(3)
O6 C12 C11 115.6(3)
O6 C12 C13 124.2(3)
C11 C12 C13 120.2(3)
C12 C13 C14 118.0(3)
C12 C13 C15 120.0(3)
C14 C13 C15 121.9(3)
C9 C14 C13 123.2(3)
C13 C15 C16 110.2(3)
C13 C15 C15A 114.3(3)
C16 C15 C15A 111.7(3)
C15B C15A C15 112.5(3)
C21 C16 C17 117.3(3)
C21 C16 C15 121.5(3)
C17 C16 C15 121.1(3)
O7 C17 C18 119.6(3)
O7 C17 C16 119.0(3)
C18 C17 C16 121.3(3)
O8 C18 C19 121.6(3)
O8 C18 C17 118.7(3)
C19 C18 C17 119.7(3)
O9 C19 C18 121.4(3)
O9 C19 C20 117.6(3)
C18 C19 C20 120.9(3)
C21 C20 C19 117.2(3)
C21 C20 C22 122.1(3)
C19 C20 C22 120.7(3)
C16 C21 C20 123.5(3)
C20 C22 C23 110.5(3)
C20 C22 C22A 112.6(3)
C23 C22 C22A 113.2(3)
C22B C22A C22 112.7(3)
C24 C23 C28 117.2(3)
C24 C23 C22 119.8(3)
C28 C23 C22 122.9(3)
O10 C24 C25 113.7(3)
O10 C24 C23 125.5(3)
C25 C24 C23 120.7(3)
O11 C25 C26 117.6(3)
O11 C25 C24 122.3(3)
C26 C25 C24 120.1(3)
C25 C26 C27 121.5(3)
C25 C26 O12 120.3(3)
C27 C26 O12 118.2(3)
C28 C27 C26 116.7(3)
C28 C27 C1 123.6(3)
C26 C27 C1 119.7(3)
C27 C28 C23 123.8(3)

loop_
_geom_bond_atom_site_label_1
_geom_bond_atom_site_label_2
_geom_bond_distance
C1 C27 1.523(4)
C1 C1A 1.530(4)
C1 C2 1.531(5)
C1A C1B 1.522(5)
C2 C3 1.393(4)
C2 C7 1.388(5)
C3 C4 1.380(5)
C3 O1 1.394(4)
C4 O2 1.372(4)
C4 C5 1.387(5)
C5 O3 1.378(4)
C5 C6 1.382(4)
C6 C7 1.382(5)
C6 C8 1.533(5)
C8 C9 1.523(4)
C8 C8A 1.526(5)
C8A C8B 1.516(5)
C9 C10 1.384(4)
C9 C14 1.391(5)
C10 O4 1.379(4)
C10 C11 1.385(5)
C11 O5 1.379(4)
C11 C12 1.380(5)
C12 O6 1.376(4)
C12 C13 1.389(4)
C13 C14 1.387(4)
C13 C15 1.525(5)
C15 C16 1.523(4)
C15 C15A 1.527(4)
C15A C15B 1.524(5)
C16 C21 1.384(4)
C16 C17 1.388(4)
C17 O7 1.380(4)
C17 C18 1.384(5)
C18 O8 1.383(4)
C18 C19 1.383(5)
C19 O9 1.375(4)
C19 C20 1.398(4)
C20 C21 1.387(5)
C20 C22 1.521(4)
C22 C23 1.526(4)
C22 C22A 1.529(5)
C22A C22B 1.520(5)
C23 C24 1.386(5)
C23 C28 1.392(4)
C24 O10 1.371(4)
C24 C25 1.384(5)
C25 O11 1.381(4)
C25 C26 1.382(4)
C26 C27 1.384(5)
C26 O12 1.389(4)
C27 C28 1.387(5)
C29 O13 1.428(5)
C30 O14 1.426(4)
C31 O16 1.370(5)
C32 O15 1.377(6)
C33 O20 1.254(8)
